data_1540677
loop_
_publ_author_name
'Pham, Tung Cao Thanh'
'Docao, Son'
'Hwang, In Chul'
'Song, Mee Kyung'
'Choi, Do Young'
'Moon, Dohyun'
'Oleynikov, Peter'
'Yoon, Kyung Byung'

_publ_section_title
;
 Capture of iodine and organic iodides using silica zeolites and the
 semiconductor behaviour of iodine in a silica zeolite
;
_journal_issue 3
_journal_name_full 'Energy Environ. Sci.'
_journal_page_first 1050
_journal_paper_doi 10.1039/C5EE02843D
_journal_volume 9
_journal_year 2016
_chemical_formula_moiety 'I24 O192 Si96'
_chemical_formula_sum 'I24 O192 Si96'
_chemical_formula_weight 8814.24
_chemical_name_common I2@SL-1
_chemical_name_systematic 'Iodine silicalite-1'
_chemical_properties_physical Heat-sensitive
_space_group_crystal_system orthorhombic
_space_group_IT_number 62
_space_group_name_Hall '-P 2ac 2n'
_space_group_name_H-M_alt 'P n m a'
_symmetry_space_group_name_Hall '-P 2ac 2n'
_symmetry_space_group_name_H-M 'P n m a'
_atom_sites_solution_primary direct
_atom_sites_solution_secondary difmap
_audit_creation_method SHELXL-2014/7
_audit_update_record
;
2015-07-07 deposited with the CCDC.
2015-12-09 downloaded from the CCDC.
;
_cell_angle_alpha 90
_cell_angle_beta 90
_cell_angle_gamma 90
_cell_formula_units_Z 1
_cell_length_a 20.100(4)
_cell_length_b 19.912(4)
_cell_length_c 13.386(3)
_cell_measurement_temperature 296(2)
_cell_volume 5357.5(19)
_computing_cell_refinement 'HKL3000 (Z. Otwinowski and W. Minor, 1997)'
_computing_data_collection 'PAL ADSC Quantum-210 ADX Program'
_computing_data_reduction 'HKL3000 (Z. Otwinowski and W. Minor, 1997)'
_computing_molecular_graphics 'Diamond 3.2f'
_computing_publication_material 'Diamond 3.2f'
_computing_structure_refinement 'SHELXL-2014/7 (Sheldrick, 2014)'
_computing_structure_solution 'SHELXL-2014/7 (Sheldrick, 2014)'
_diffrn_ambient_temperature 296(2)
_diffrn_detector_area_resol_mean 4096
_diffrn_measured_fraction_theta_full 0.996
_diffrn_measured_fraction_theta_max 0.995
_diffrn_measurement_device_type 'CCD area detector'
_diffrn_measurement_method \w-scan
_diffrn_radiation_source 'PLSII 2D bending magnet'
_diffrn_radiation_type synchrotron
_diffrn_radiation_wavelength 0.670
_diffrn_reflns_av_R_equivalents 0.0625
_diffrn_reflns_av_unetI/netI 0.0386
_diffrn_reflns_Laue_measured_fraction_full 0.996
_diffrn_reflns_Laue_measured_fraction_max 0.995
_diffrn_reflns_limit_h_max 29
_diffrn_reflns_limit_h_min -26
_diffrn_reflns_limit_k_max 29
_diffrn_reflns_limit_k_min -28
_diffrn_reflns_limit_l_max 19
_diffrn_reflns_limit_l_min -19
_diffrn_reflns_number 54210
_diffrn_reflns_point_group_measured_fraction_full 0.996
_diffrn_reflns_point_group_measured_fraction_max 0.995
_diffrn_reflns_theta_full 23.703
_diffrn_reflns_theta_max 30.000
_diffrn_reflns_theta_min 1.728
_exptl_absorpt_coefficient_mu 3.264
_exptl_absorpt_correction_T_max 0.9681
_exptl_absorpt_correction_type empirical
_exptl_absorpt_process_details 'HKL3000 Scalepack'
_exptl_crystal_colour black
_exptl_crystal_density_diffrn 2.732
_exptl_crystal_density_method 'not measured'
_exptl_crystal_description cubic
_exptl_crystal_F_000 4152
_exptl_crystal_preparation 'I2 absorbency'
_exptl_crystal_recrystallization_method 'Vapour Deposition'
_exptl_crystal_size_max 0.020
_exptl_crystal_size_mid 0.010
_exptl_crystal_size_min 0.010
_refine_diff_density_max 1.736
_refine_diff_density_min -1.709
_refine_diff_density_rms 0.173
_refine_ls_extinction_coef 0.00161(16)
_refine_ls_extinction_expression Fc^*^=kFc[1+0.001xFc^2^\l^3^/sin(2\q)]^-1/4^
_refine_ls_extinction_method 'SHELXL-2014/7 (Sheldrick 2014)'
_refine_ls_goodness_of_fit_ref 1.027
_refine_ls_hydrogen_treatment undef
_refine_ls_matrix_type full
_refine_ls_number_parameters 414
_refine_ls_number_reflns 9496
_refine_ls_number_restraints 9
_refine_ls_restrained_S_all 1.032
_refine_ls_R_factor_all 0.0926
_refine_ls_R_factor_gt 0.0616
_refine_ls_shift/su_max 0.001
_refine_ls_shift/su_mean 0.000
_refine_ls_structure_factor_coef Fsqd
_refine_ls_weighting_details 'w=1/[\s^2^(Fo^2^)+(0.0740P)^2^+23.9834P] where P=(Fo^2^+2Fc^2^)/3'
_refine_ls_weighting_scheme calc
_refine_ls_wR_factor_gt 0.1559
_refine_ls_wR_factor_ref 0.1716
_reflns_Friedel_coverage 0.000
_reflns_number_gt 6414
_reflns_number_total 9496
_reflns_threshold_expression 'I > 2\s(I)'
_cod_data_source_file c5ee02843d1.cif
_cod_data_source_block I2SL-1
_cod_depositor_comments 'Adding full bibliography for 1540676--1540679.cif.'
_cod_database_code 1540677
_shelx_shelxl_version_number 2014/7
_shelx_space_group_comment
;
The symmetry employed for this shelxl refinement is uniquely defined
by the following loop, which should always be used as a source of
symmetry information in preference to the above space-group names.
They are only intended as comments.
;
_shelx_estimated_absorpt_t_min 0.938
_shelx_estimated_absorpt_t_max 0.968

loop_
_space_group_symop_operation_xyz
'x, y, z'
'-x+1/2, -y, z+1/2'
'-x, y+1/2, -z'
'x+1/2, -y+1/2, -z+1/2'
'-x, -y, -z'
'x-1/2, y, -z-1/2'
'x, -y-1/2, z'
'-x-1/2, y-1/2, z-1/2'

loop_
_atom_site_label
_atom_site_type_symbol
_atom_site_fract_x
_atom_site_fract_y
_atom_site_fract_z
_atom_site_U_iso_or_equiv
_atom_site_adp_type
_atom_site_occupancy
_atom_site_site_symmetry_order
_atom_site_calc_flag
_atom_site_refinement_flags_posn
_atom_site_refinement_flags_adp
_atom_site_refinement_flags_occupancy
_atom_site_disorder_assembly
_atom_site_disorder_group
I1 I 0.50283(3) 0.06469(3) 0.02247(6) 0.0861(2) Uani 1 1 d . . . . .
I2A I 0.4933(2) 0.2500 1.0446(3) 0.0939(9) Uani 0.4702(19) 2 d DS T P A 1
I3A I 0.52708(17) 0.2500 0.8498(3) 0.1276(12) Uani 0.4702(19) 2 d DS T P A 1
I4A I 0.81795(19) 0.2500 0.66846(19) 0.1259(12) Uani 0.4702(19) 2 d DS T P A 1
I5A I 0.6884(4) 0.2500 0.6191(6) 0.166(4) Uani 0.4702(19) 2 d DS T P A 1
I2B I 0.4954(11) 0.2500 1.0249 0.245(8) Uani 0.303(2) 2 d DS TU P B 2
I3B I 0.4574(7) 0.2500 0.8325(7) 0.217(5) Uani 0.303(2) 2 d DS TU P B 2
I4B I 0.7226(6) 0.2500 0.6280(7) 0.176(4) Uani 0.303(2) 2 d DS TU P B 2
I5B I 0.5952(3) 0.2500 0.6877(4) 0.131(2) Uani 0.303(2) 2 d DS TU P B 2
I2C I 0.5236(4) 0.2500 1.0063 0.0947(19) Uani 0.226(2) 2 d DS T P C 3
I3C I 0.4178(6) 0.2500 0.8823(12) 0.212(7) Uani 0.226(2) 2 d DS T P C 3
I4C I 0.6996(4) 0.2500 0.6076(15) 0.104(4) Uani 0.226(2) 2 d DS T P C 3
I5C I 0.5629(3) 0.2500 0.6244(4) 0.0847(16) Uani 0.226(2) 2 d DS T P C 3
Si1 Si 0.11980(4) 0.82683(4) 1.03069(7) 0.01039(17) Uani 1 1 d . . . . .
Si2 Si 0.27406(4) 0.82768(4) 1.03421(7) 0.01033(17) Uani 1 1 d . . . . .
Si3 Si 0.30932(4) 0.87089(4) 0.81914(7) 0.01076(17) Uani 1 1 d . . . . .
Si4 Si 0.42328(4) 0.82782(4) 0.67648(7) 0.00892(17) Uani 1 1 d . . . . .
Si5 Si 0.37769(4) 0.93696(4) 0.52927(7) 0.00956(17) Uani 1 1 d . . . . .
Si6 Si 0.22079(4) 0.93833(4) 0.53337(7) 0.01213(18) Uani 1 1 d . . . . .
Si7 Si 0.18861(4) 0.82710(4) 0.68400(7) 0.01149(17) Uani 1 1 d . . . . .
Si8 Si 0.07039(4) 0.86977(4) 0.81811(7) 0.00952(17) Uani 1 1 d . . . . .
Si9 Si 0.07177(4) 1.02801(4) 0.81638(7) 0.00854(17) Uani 1 1 d . . . . .
Si10 Si 0.18735(4) 1.05914(5) 0.67486(7) 0.01198(17) Uani 1 1 d . . . . .
Si11 Si 0.30902(4) 1.02908(5) 0.81393(7) 0.01270(18) Uani 1 1 d . . . . .
Si12 Si 0.42330(4) 1.05750(4) 0.66642(7) 0.01037(17) Uani 1 1 d . . . . .
O1 O 0.1108(2) 0.7500 1.0629(3) 0.0193(7) Uani 1 2 d S T P . .
O2 O 0.08831(19) 0.83675(18) 0.9227(3) 0.0379(8) Uani 1 1 d . . . . .
O3 O 0.19672(13) 0.84686(15) 1.0269(3) 0.0275(6) Uani 1 1 d . . . . .
O4 O 0.2827(2) 0.7500 1.0602(3) 0.0242(8) Uani 1 2 d S T P . .
O5 O 0.30932(16) 0.8450(2) 0.9310(2) 0.0338(7) Uani 1 1 d . . . . .
O6 O 0.3093(2) 0.94970(17) 0.8164(4) 0.0591(13) Uani 1 1 d . . . . .
O7 O 0.24499(16) 0.8444(2) 0.7633(3) 0.0456(10) Uani 1 1 d . . . . .
O8 O 0.37426(15) 0.84230(19) 0.7679(2) 0.0346(8) Uani 1 1 d . . . . .
O9 O 0.49608(13) 0.84950(16) 0.7111(2) 0.0264(6) Uani 1 1 d . . . . .
O10 O 0.4217(2) 0.7500 0.6488(4) 0.0301(10) Uani 1 2 d S T P . .
O11 O 0.40088(17) 0.86828(15) 0.5793(2) 0.0295(7) Uani 1 1 d . . . . .
O12 O 0.4078(2) 0.99870(16) 0.5890(3) 0.0411(9) Uani 1 1 d . . . . .
O13 O 0.29921(15) 0.9418(2) 0.5303(4) 0.0533(12) Uani 1 1 d . . . . .
O14 O 0.19733(18) 0.87034(15) 0.5847(3) 0.0332(7) Uani 1 1 d . . . . .
O15 O 0.19380(19) 1.00080(16) 0.5943(3) 0.0387(8) Uani 1 1 d . . . . .
O16 O 0.19204(15) 1.13029(13) 0.6210(2) 0.0253(6) Uani 1 1 d . . . . .
O17 O 0.24429(15) 1.0534(2) 0.7569(3) 0.0407(9) Uani 1 1 d . . . . .
O18 O 0.11632(13) 1.05439(17) 0.7264(2) 0.0290(7) Uani 1 1 d . . . . .
O19 O 0.1934(2) 0.7500 0.6531(3) 0.0266(9) Uani 1 2 d S T P . .
O20 O 0.11767(14) 0.84120(18) 0.7326(3) 0.0337(8) Uani 1 1 d . . . . .
O21 O 0.07862(17) 0.94862(14) 0.8265(3) 0.0338(7) Uani 1 1 d . . . . .
O22 O 0.0959(2) 1.06192(16) 0.9179(2) 0.0359(8) Uani 1 1 d . . . . .
O23 O 0.30878(16) 1.05967(17) 0.9236(2) 0.0309(7) Uani 1 1 d . . . . .
O24 O 0.37342(16) 1.0562(2) 0.7581(3) 0.0394(8) Uani 1 1 d . . . . .
O25 O 0.49687(12) 1.04914(15) 0.7075(2) 0.0223(6) Uani 1 1 d . . . . .
O26 O 0.41750(17) 1.12803(14) 0.6104(3) 0.0317(7) Uani 1 1 d . . . . .

loop_
_atom_site_aniso_label
_atom_site_aniso_U_11
_atom_site_aniso_U_22
_atom_site_aniso_U_33
_atom_site_aniso_U_23
_atom_site_aniso_U_13
_atom_site_aniso_U_12
I1 0.0858(4) 0.0796(4) 0.0931(5) -0.0258(3) 0.0139(3) -0.0103(3)
I2A 0.116(2) 0.0692(15) 0.0968(17) 0.000 0.0191(17) 0.000
I3A 0.129(2) 0.0913(16) 0.162(3) 0.000 0.052(2) 0.000
I4A 0.232(4) 0.0554(11) 0.0901(16) 0.000 -0.0450(18) 0.000
I5A 0.232(8) 0.107(4) 0.160(6) 0.000 -0.106(5) 0.000
I2B 0.42(2) 0.202(11) 0.114(5) 0.000 0.025(7) 0.000
I3B 0.292(14) 0.192(7) 0.167(7) 0.000 -0.113(9) 0.000
I4B 0.335(10) 0.086(4) 0.106(5) 0.000 0.092(8) 0.000
I5B 0.220(6) 0.0543(17) 0.118(3) 0.000 -0.059(4) 0.000
I2C 0.083(3) 0.064(3) 0.137(6) 0.000 -0.006(4) 0.000
I3C 0.176(10) 0.162(8) 0.296(19) 0.000 0.008(10) 0.000
I4C 0.061(3) 0.079(5) 0.171(13) 0.000 0.007(4) 0.000
I5C 0.115(4) 0.061(2) 0.078(3) 0.000 0.042(3) 0.000
Si1 0.0097(3) 0.0069(4) 0.0145(4) 0.0012(3) 0.0000(3) 0.0020(3)
Si2 0.0104(4) 0.0074(4) 0.0132(4) 0.0012(3) -0.0003(3) -0.0020(3)
Si3 0.0099(4) 0.0102(4) 0.0122(4) -0.0008(3) 0.0021(3) 0.0001(3)
Si4 0.0069(3) 0.0065(4) 0.0134(4) 0.0008(3) 0.0009(3) 0.0012(3)
Si5 0.0098(3) 0.0089(4) 0.0100(4) 0.0020(3) -0.0008(3) 0.0001(3)
Si6 0.0104(4) 0.0092(4) 0.0168(4) 0.0022(3) 0.0006(3) 0.0009(3)
Si7 0.0096(3) 0.0087(4) 0.0161(4) -0.0027(3) 0.0032(3) -0.0014(3)
Si8 0.0067(3) 0.0083(4) 0.0136(4) 0.0005(3) 0.0001(3) 0.0007(3)
Si9 0.0069(3) 0.0078(4) 0.0109(4) -0.0005(3) 0.0009(3) -0.0003(3)
Si10 0.0094(3) 0.0118(4) 0.0147(4) 0.0021(3) 0.0039(3) -0.0002(3)
Si11 0.0104(4) 0.0114(4) 0.0163(4) 0.0006(3) 0.0014(3) 0.0013(3)
Si12 0.0075(3) 0.0084(4) 0.0152(4) 0.0006(3) -0.0023(3) 0.0011(3)
O1 0.032(2) 0.0057(15) 0.0208(18) 0.000 0.0014(15) 0.000
O2 0.0458(19) 0.0394(19) 0.0285(17) 0.0174(15) -0.0193(15) -0.0082(15)
O3 0.0104(11) 0.0219(13) 0.0502(19) 0.0024(13) -0.0001(12) 0.0002(9)
O4 0.030(2) 0.0086(16) 0.034(2) 0.000 -0.0042(18) 0.000
O5 0.0271(15) 0.055(2) 0.0196(14) 0.0139(15) 0.0062(12) 0.0046(14)
O6 0.092(4) 0.0097(15) 0.076(3) 0.0004(17) 0.000(3) 0.0035(17)
O7 0.0216(15) 0.076(3) 0.040(2) -0.0156(19) -0.0110(14) -0.0102(17)
O8 0.0200(13) 0.055(2) 0.0290(17) -0.0063(15) 0.0130(12) 0.0078(14)
O9 0.0098(11) 0.0414(17) 0.0279(15) -0.0049(13) 0.0004(10) -0.0076(11)
O10 0.052(3) 0.0056(16) 0.033(2) 0.000 -0.010(2) 0.000
O11 0.0476(19) 0.0178(13) 0.0230(15) 0.0058(11) -0.0103(13) 0.0075(12)
O12 0.061(2) 0.0205(15) 0.042(2) -0.0129(14) -0.0192(18) -0.0045(15)
O13 0.0103(13) 0.071(3) 0.078(3) 0.015(2) -0.0003(16) 0.0019(15)
O14 0.054(2) 0.0148(13) 0.0305(16) 0.0073(12) 0.0059(15) -0.0089(13)
O15 0.059(2) 0.0185(15) 0.0388(19) -0.0108(13) 0.0063(17) 0.0084(14)
O16 0.0356(16) 0.0123(12) 0.0281(15) 0.0060(11) 0.0140(12) -0.0023(11)
O17 0.0199(14) 0.063(2) 0.0393(19) 0.0008(18) -0.0122(13) 0.0113(15)
O18 0.0134(11) 0.0454(18) 0.0282(15) 0.0149(14) 0.0103(10) -0.0008(12)
O19 0.041(2) 0.0092(16) 0.029(2) 0.000 0.0188(19) 0.000
O20 0.0141(12) 0.0458(19) 0.0412(19) -0.0174(15) 0.0093(12) 0.0047(12)
O21 0.0381(17) 0.0091(12) 0.054(2) -0.0007(13) -0.0072(15) 0.0007(11)
O22 0.061(2) 0.0292(17) 0.0176(14) -0.0034(12) -0.0183(15) -0.0001(15)
O23 0.0386(17) 0.0362(18) 0.0179(13) -0.0065(12) 0.0075(12) -0.0096(14)
O24 0.0210(14) 0.062(2) 0.0355(18) -0.0047(17) 0.0155(13) -0.0103(15)
O25 0.0104(10) 0.0328(15) 0.0236(14) 0.0004(11) -0.0041(9) 0.0086(10)
O26 0.0387(17) 0.0123(12) 0.0441(19) 0.0111(12) -0.0221(15) 0.0013(11)

loop_
_atom_type_symbol
_atom_type_description
_atom_type_scat_dispersion_real
_atom_type_scat_dispersion_imag
_atom_type_scat_source
O O 0.0094 0.0053 'International Tables Vol C Tables 4.2.6.8 and 6.1.1.4'
Si Si 0.0743 0.0626 'International Tables Vol C Tables 4.2.6.8 and 6.1.1.4'
I I -0.5380 1.6368 'International Tables Vol C Tables 4.2.6.8 and 6.1.1.4'

loop_
_geom_angle_atom_site_label_1
_geom_angle_atom_site_label_2
_geom_angle_atom_site_label_3
_geom_angle
_geom_angle_site_symmetry_1
_geom_angle_site_symmetry_3
O26 Si1 O2 110.7(2) 2_575 .
O26 Si1 O3 109.73(18) 2_575 .
O2 Si1 O3 109.01(19) . .
O26 Si1 O1 107.92(19) 2_575 .
O2 Si1 O1 108.6(2) . .
O3 Si1 O1 110.88(19) . .
O16 Si2 O5 109.29(19) 2_575 .
O16 Si2 O4 107.78(19) 2_575 .
O5 Si2 O4 110.6(2) . .
O16 Si2 O3 109.59(17) 2_575 .
O5 Si2 O3 109.12(18) . .
O4 Si2 O3 110.44(19) . .
O6 Si3 O8 110.5(2) . .
O6 Si3 O5 110.3(2) . .
O8 Si3 O5 107.06(18) . .
O6 Si3 O7 108.8(3) . .
O8 Si3 O7 110.4(2) . .
O5 Si3 O7 109.8(2) . .
O10 Si4 O9 110.4(2) . .
O10 Si4 O11 107.2(2) . .
O9 Si4 O11 111.06(18) . .
O10 Si4 O8 109.9(2) . .
O9 Si4 O8 107.14(18) . .
O11 Si4 O8 111.07(18) . .
O13 Si5 O22 110.0(2) . 2_574
O13 Si5 O12 109.2(2) . .
O22 Si5 O12 109.6(2) 2_574 .
O13 Si5 O11 109.9(2) . .
O22 Si5 O11 108.04(18) 2_574 .
O12 Si5 O11 109.99(18) . .
O13 Si6 O15 108.8(2) . .
O13 Si6 O23 110.4(2) . 2_574
O15 Si6 O23 109.2(2) . 2_574
O13 Si6 O14 110.2(2) . .
O15 Si6 O14 110.2(2) . .
O23 Si6 O14 108.10(18) 2_574 .
O7 Si7 O20 109.11(19) . .
O7 Si7 O19 109.8(2) . .
O20 Si7 O19 109.3(2) . .
O7 Si7 O14 111.2(2) . .
O20 Si7 O14 110.1(2) . .
O19 Si7 O14 107.3(2) . .
O21 Si8 O2 108.9(2) . .
O21 Si8 O20 110.1(2) . .
O2 Si8 O20 110.5(2) . .
O21 Si8 O9 111.48(18) . 6_557
O2 Si8 O9 108.88(18) . 6_557
O20 Si8 O9 106.98(17) . 6_557
O18 Si9 O22 109.54(19) . .
O18 Si9 O21 110.12(19) . .
O22 Si9 O21 108.77(19) . .
O18 Si9 O25 107.02(16) . 6_557
O22 Si9 O25 110.26(18) . 6_557
O21 Si9 O25 111.13(17) . 6_557
O18 Si10 O17 110.00(19) . .
O18 Si10 O15 108.9(2) . .
O17 Si10 O15 110.9(2) . .
O18 Si10 O16 107.64(16) . .
O17 Si10 O16 109.5(2) . .
O15 Si10 O16 109.74(18) . .
O6 Si11 O17 108.6(2) . .
O6 Si11 O23 111.3(2) . .
O17 Si11 O23 109.0(2) . .
O6 Si11 O24 110.3(2) . .
O17 Si11 O24 109.8(2) . .
O23 Si11 O24 107.83(18) . .
O24 Si12 O25 108.63(18) . .
O24 Si12 O12 111.6(2) . .
O25 Si12 O12 109.29(18) . .
O24 Si12 O26 109.4(2) . .
O25 Si12 O26 108.85(17) . .
O12 Si12 O26 109.07(19) . .
Si1 O1 Si1 146.0(3) 7_575 .
Si8 O2 Si1 160.6(3) . .
Si1 O3 Si2 151.3(2) . .
Si2 O4 Si2 151.8(3) 7_575 .
Si3 O5 Si2 153.1(2) . .
Si3 O6 Si11 179.7(4) . .
Si3 O7 Si7 165.7(3) . .
Si3 O8 Si4 155.1(3) . .
Si4 O9 Si8 148.9(2) . 6_657
Si4 O10 Si4 153.1(3) . 7_575
Si5 O11 Si4 149.2(2) . .
Si5 O12 Si12 166.2(3) . .
Si6 O13 Si5 173.9(3) . .
Si6 O14 Si7 148.6(2) . .
Si6 O15 Si10 162.0(3) . .
Si2 O16 Si10 145.8(2) 2_574 .
Si11 O17 Si10 161.0(3) . .
Si10 O18 Si9 148.8(2) . .
Si7 O19 Si7 149.0(3) 7_575 .
Si7 O20 Si8 153.0(2) . .
Si8 O21 Si9 165.8(3) . .
Si5 O22 Si9 155.7(2) 2_575 .
Si6 O23 Si11 150.1(2) 2_575 .
Si12 O24 Si11 152.2(3) . .
Si12 O25 Si9 146.9(2) . 6_657
Si1 O26 Si12 148.2(2) 2_574 .

loop_
_geom_bond_atom_site_label_1
_geom_bond_atom_site_label_2
_geom_bond_distance
_geom_bond_site_symmetry_2
I1 I1 2.6479(14) 5_655
I2A I3A 2.694(5) .
I4A I5A 2.686(9) .
I2B I3B 2.687(8) .
I4B I5B 2.682(12) .
I2C I3C 2.698(12) .
I4C I5C 2.758(9) .
Si1 O26 1.584(3) 2_575
Si1 O2 1.591(3) .
Si1 O3 1.598(3) .
Si1 O1 1.5997(15) .
Si2 O16 1.585(3) 2_575
Si2 O5 1.591(3) .
Si2 O4 1.5949(14) .
Si2 O3 1.604(3) .
Si3 O6 1.570(4) .
Si3 O8 1.581(3) .
Si3 O5 1.583(3) .
Si3 O7 1.584(3) .
Si4 O10 1.5934(14) .
Si4 O9 1.595(3) .
Si4 O11 1.595(3) .
Si4 O8 1.597(3) .
Si5 O13 1.580(3) .
Si5 O22 1.583(3) 2_574
Si5 O12 1.587(3) .
Si5 O11 1.592(3) .
Si6 O13 1.578(3) .
Si6 O15 1.583(3) .
Si6 O23 1.586(3) 2_574
Si6 O14 1.590(3) .
Si7 O7 1.590(3) .
Si7 O20 1.592(3) .
Si7 O19 1.5930(15) .
Si7 O14 1.593(3) .
Si8 O21 1.583(3) .
Si8 O2 1.588(3) .
Si8 O20 1.593(3) .
Si8 O9 1.596(3) 6_557
Si9 O18 1.590(3) .
Si9 O22 1.593(3) .
Si9 O21 1.593(3) .
Si9 O25 1.596(3) 6_557
Si10 O18 1.589(3) .
Si10 O17 1.590(3) .
Si10 O15 1.591(3) .
Si10 O16 1.592(3) .
Si11 O6 1.581(4) .
Si11 O17 1.584(3) .
Si11 O23 1.589(3) .
Si11 O24 1.589(3) .
Si12 O24 1.585(3) .
Si12 O25 1.587(3) .
Si12 O12 1.594(3) .
Si12 O26 1.596(3) .
O1 Si1 1.5996(15) 7_575
O4 Si2 1.5949(14) 7_575
O9 Si8 1.596(3) 6_657
O10 Si4 1.5934(14) 7_575
O16 Si2 1.585(3) 2_574
O19 Si7 1.5930(15) 7_575
O22 Si5 1.583(3) 2_575
O23 Si6 1.586(3) 2_575
O25 Si9 1.595(3) 6_657
O26 Si1 1.584(3) 2_574

loop_
_geom_torsion_atom_site_label_1
_geom_torsion_atom_site_label_2
_geom_torsion_atom_site_label_3
_geom_torsion_atom_site_label_4
_geom_torsion
_geom_torsion_site_symmetry_1
_geom_torsion_site_symmetry_4
O26 Si1 O1 Si1 169.3(5) 2_575 7_575
O2 Si1 O1 Si1 49.2(5) . 7_575
O3 Si1 O1 Si1 -70.5(5) . 7_575
O21 Si8 O2 Si1 -23.4(9) . .
O20 Si8 O2 Si1 97.6(9) . .
O9 Si8 O2 Si1 -145.2(8) 6_557 .
O26 Si1 O2 Si8 74.7(9) 2_575 .
O3 Si1 O2 Si8 -46.1(9) . .
O1 Si1 O2 Si8 -166.9(9) . .
O26 Si1 O3 Si2 124.6(5) 2_575 .
O2 Si1 O3 Si2 -114.0(5) . .
O1 Si1 O3 Si2 5.5(6) . .
O16 Si2 O3 Si1 -120.6(5) 2_575 .
O5 Si2 O3 Si1 119.7(5) . .
O4 Si2 O3 Si1 -2.0(6) . .
O16 Si2 O4 Si2 -176.4(6) 2_575 7_575
O5 Si2 O4 Si2 -57.0(7) . 7_575
O3 Si2 O4 Si2 63.9(7) . 7_575
O6 Si3 O5 Si2 80.2(7) . .
O8 Si3 O5 Si2 -159.6(6) . .
O7 Si3 O5 Si2 -39.7(7) . .
O16 Si2 O5 Si3 -122.0(6) 2_575 .
O4 Si2 O5 Si3 119.5(6) . .
O3 Si2 O5 Si3 -2.2(7) . .
O6 Si3 O7 Si7 61.7(13) . .
O8 Si3 O7 Si7 -59.7(13) . .
O5 Si3 O7 Si7 -177.5(12) . .
O20 Si7 O7 Si3 -133.8(12) . .
O19 Si7 O7 Si3 106.4(12) . .
O14 Si7 O7 Si3 -12.2(13) . .
O6 Si3 O8 Si4 -66.9(7) . .
O5 Si3 O8 Si4 172.9(6) . .
O7 Si3 O8 Si4 53.5(7) . .
O10 Si4 O8 Si3 -108.4(6) . .
O9 Si4 O8 Si3 131.5(6) . .
O11 Si4 O8 Si3 10.1(7) . .
O10 Si4 O9 Si8 79.2(5) . 6_657
O11 Si4 O9 Si8 -39.7(5) . 6_657
O8 Si4 O9 Si8 -161.1(4) . 6_657
O9 Si4 O10 Si4 71.6(8) . 7_575
O11 Si4 O10 Si4 -167.3(7) . 7_575
O8 Si4 O10 Si4 -46.4(8) . 7_575
O13 Si5 O11 Si4 -91.5(5) . .
O22 Si5 O11 Si4 148.5(5) 2_574 .
O12 Si5 O11 Si4 28.8(6) . .
O10 Si4 O11 Si5 167.6(5) . .
O9 Si4 O11 Si5 -71.6(5) . .
O8 Si4 O11 Si5 47.5(5) . .
O13 Si5 O12 Si12 38.8(12) . .
O22 Si5 O12 Si12 159.4(11) 2_574 .
O11 Si5 O12 Si12 -82.0(11) . .
O24 Si12 O12 Si5 4.7(12) . .
O25 Si12 O12 Si5 124.9(11) . .
O26 Si12 O12 Si5 -116.3(11) . .
O13 Si6 O14 Si7 73.5(5) . .
O15 Si6 O14 Si7 -46.5(5) . .
O23 Si6 O14 Si7 -165.8(5) 2_574 .
O7 Si7 O14 Si6 -31.2(6) . .
O20 Si7 O14 Si6 89.8(5) . .
O19 Si7 O14 Si6 -151.3(5) . .
O13 Si6 O15 Si10 -35.4(9) . .
O23 Si6 O15 Si10 -156.0(8) 2_574 .
O14 Si6 O15 Si10 85.4(9) . .
O18 Si10 O15 Si6 -127.1(9) . .
O17 Si10 O15 Si6 -5.9(10) . .
O16 Si10 O15 Si6 115.3(9) . .
O18 Si10 O16 Si2 -154.9(4) . 2_574
O17 Si10 O16 Si2 85.5(4) . 2_574
O15 Si10 O16 Si2 -36.5(5) . 2_574
O6 Si11 O17 Si10 -46.4(9) . .
O23 Si11 O17 Si10 -167.9(8) . .
O24 Si11 O17 Si10 74.2(9) . .
O18 Si10 O17 Si11 127.7(9) . .
O15 Si10 O17 Si11 7.1(10) . .
O16 Si10 O17 Si11 -114.2(9) . .
O17 Si10 O18 Si9 -27.0(5) . .
O15 Si10 O18 Si9 94.8(5) . .
O16 Si10 O18 Si9 -146.3(4) . .
O22 Si9 O18 Si10 64.0(5) . .
O21 Si9 O18 Si10 -55.5(5) . .
O25 Si9 O18 Si10 -176.4(4) 6_557 .
O7 Si7 O19 Si7 64.0(7) . 7_575
O20 Si7 O19 Si7 -55.6(7) . 7_575
O14 Si7 O19 Si7 -175.0(6) . 7_575
O7 Si7 O20 Si8 9.4(7) . .
O19 Si7 O20 Si8 129.5(6) . .
O14 Si7 O20 Si8 -112.8(6) . .
O21 Si8 O20 Si7 62.7(6) . .
O2 Si8 O20 Si7 -57.6(6) . .
O9 Si8 O20 Si7 -176.0(5) 6_557 .
O2 Si8 O21 Si9 -145.7(11) . .
O20 Si8 O21 Si9 93.0(11) . .
O9 Si8 O21 Si9 -25.6(12) 6_557 .
O18 Si9 O21 Si8 -89.8(11) . .
O22 Si9 O21 Si8 150.2(11) . .
O25 Si9 O21 Si8 28.6(12) 6_557 .
O18 Si9 O22 Si5 -123.7(7) . 2_575
O21 Si9 O22 Si5 -3.3(8) . 2_575
O25 Si9 O22 Si5 118.8(7) 6_557 2_575
O6 Si11 O23 Si6 -48.4(6) . 2_575
O17 Si11 O23 Si6 71.3(5) . 2_575
O24 Si11 O23 Si6 -169.5(5) . 2_575
O25 Si12 O24 Si11 -129.0(6) . .
O12 Si12 O24 Si11 -8.4(7) . .
O26 Si12 O24 Si11 112.3(6) . .
O6 Si11 O24 Si12 50.7(7) . .
O17 Si11 O24 Si12 -68.9(6) . .
O23 Si11 O24 Si12 172.5(6) . .
O24 Si12 O25 Si9 158.1(4) . 6_657
O12 Si12 O25 Si9 36.1(4) . 6_657
O26 Si12 O25 Si9 -82.9(4) . 6_657
O24 Si12 O26 Si1 -84.2(5) . 2_574
O25 Si12 O26 Si1 157.3(5) . 2_574
O12 Si12 O26 Si1 38.1(6) . 2_574
